data_4025380
loop_
_publ_author_name
'Cornelius J. O'
Connor'
'Mark D. Roydhouse'
'Anna M. Przyby\/l'
'Michael D. Wall'
'J. Mike Southern'

_publ_section_title
;
 Facile Synthesis of 3-Nitro-2-substituted Thiophenes
;
_journal_name_full 'Journal of Organic Chemistry'
_journal_page_first 2534
_journal_page_last 2538
_journal_paper_doi 10.1021/jo902656y
_journal_volume 75
_journal_year 2010
_chemical_formula_sum 'C10 H6 Br N O2 S'
_chemical_formula_weight 284.13
_chemical_name_systematic
; 
 ? 
;
_space_group_IT_number 33
_symmetry_cell_setting orthorhombic
_symmetry_space_group_name_Hall 'P 2c -2n'
_symmetry_space_group_name_H-M 'P n a 21'
_atom_sites_solution_hydrogens geom
_atom_sites_solution_primary direct
_atom_sites_solution_secondary difmap
_audit_creation_method SHELXL-97
_cell_angle_alpha 90.00
_cell_angle_beta 90.00
_cell_angle_gamma 90.00
_cell_formula_units_Z 4
_cell_length_a 26.215(6)
_cell_length_b 3.8912(9)
_cell_length_c 9.856(2)
_cell_measurement_temperature 396(2)
_cell_volume 1005.4(4)
_computing_cell_refinement 'Bruker Smart'
_computing_data_collection 'Bruker Smart'
_computing_data_reduction 'Bruker Saint'
_computing_molecular_graphics 'Bruker Shelxtl'
_computing_publication_material 'Bruker Shelxtl'
_computing_structure_refinement 'SHELXL-97 (Sheldrick, 1997)'
_computing_structure_solution 'SHELXS-97 (Sheldrick, 1990)'
_diffrn_ambient_temperature 396(2)
_diffrn_measured_fraction_theta_full 1.000
_diffrn_measured_fraction_theta_max 1.000
_diffrn_measurement_device_type 'Bruker Smart Apex'
_diffrn_measurement_method 'omega and phi scans'
_diffrn_radiation_monochromator graphite
_diffrn_radiation_source 'fine-focus sealed tube'
_diffrn_radiation_type MoK\a
_diffrn_radiation_wavelength 0.71073
_diffrn_reflns_av_R_equivalents 0.0965
_diffrn_reflns_av_sigmaI/netI 0.0667
_diffrn_reflns_limit_h_max 28
_diffrn_reflns_limit_h_min -21
_diffrn_reflns_limit_k_max 4
_diffrn_reflns_limit_k_min -4
_diffrn_reflns_limit_l_max 10
_diffrn_reflns_limit_l_min -10
_diffrn_reflns_number 4016
_diffrn_reflns_theta_full 23.14
_diffrn_reflns_theta_max 23.14
_diffrn_reflns_theta_min 1.55
_exptl_absorpt_coefficient_mu 4.271
_exptl_absorpt_correction_T_max 1.00000
_exptl_absorpt_correction_T_min 0.83000
_exptl_absorpt_correction_type multi-scan
_exptl_absorpt_process_details 'Blessing, Acta Cryst. (1995) A51 33-38.'
_exptl_crystal_colour colourless
_exptl_crystal_density_diffrn 1.877
_exptl_crystal_density_method 'not measured'
_exptl_crystal_description plate
_exptl_crystal_F_000 560
_exptl_crystal_size_max 0.33
_exptl_crystal_size_mid 0.20
_exptl_crystal_size_min 0.07
_refine_diff_density_max 1.573
_refine_diff_density_min -0.613
_refine_diff_density_rms 0.142
_refine_ls_abs_structure_details 'Flack H D (1983), Acta Cryst. A39, 876-881'
_refine_ls_abs_structure_Flack 0.030(19)
_refine_ls_extinction_method none
_refine_ls_goodness_of_fit_ref 1.066
_refine_ls_hydrogen_treatment constr
_refine_ls_matrix_type full
_refine_ls_number_parameters 136
_refine_ls_number_reflns 1424
_refine_ls_number_restraints 1
_refine_ls_restrained_S_all 1.066
_refine_ls_R_factor_all 0.0489
_refine_ls_R_factor_gt 0.0463
_refine_ls_shift/su_max 0.000
_refine_ls_shift/su_mean 0.000
_refine_ls_structure_factor_coef Fsqd
_refine_ls_weighting_details 'calc w=1/[\s^2^(Fo^2^)+(0.0726P)^2^+0.0000P] where P=(Fo^2^+2Fc^2^)/3'
_refine_ls_weighting_scheme calc
_refine_ls_wR_factor_gt 0.1104
_refine_ls_wR_factor_ref 0.1122
_reflns_number_gt 1339
_reflns_number_total 1424
_reflns_threshold_expression >2sigma(I)
_cod_data_source_file jo902656y_si_002.cif
_cod_data_source_block coc10m
_cod_database_code 4025380

loop_
_symmetry_equiv_pos_as_xyz
'x, y, z'
'-x, -y, z+1/2'
'x+1/2, -y+1/2, z'
'-x+1/2, y+1/2, z+1/2'

loop_
_atom_site_label
_atom_site_type_symbol
_atom_site_fract_x
_atom_site_fract_y
_atom_site_fract_z
_atom_site_U_iso_or_equiv
_atom_site_adp_type
_atom_site_occupancy
_atom_site_symmetry_multiplicity
_atom_site_calc_flag
_atom_site_refinement_flags
_atom_site_disorder_assembly
_atom_site_disorder_group
Br1 Br 0.20303(2) 0.03731(14) 0.17591(8) 0.0275(3) Uani 1 1 d . . .
S1 S 0.14724(7) 0.5461(4) 0.8525(2) 0.0260(5) Uani 1 1 d . . .
C1 C 0.2005(2) 0.0619(18) 0.4632(9) 0.0214(17) Uani 1 1 d . . .
H1 H 0.2326 -0.0390 0.4581 0.026 Uiso 1 1 calc R . .
C3 C 0.1269(3) 0.2975(17) 0.3528(7) 0.0223(15) Uani 1 1 d . . .
H3 H 0.1098 0.3532 0.2731 0.027 Uiso 1 1 calc R . .
C4 C 0.1050(2) 0.3689(18) 0.4772(7) 0.0235(16) Uani 1 1 d . . .
H4 H 0.0733 0.4752 0.4814 0.028 Uiso 1 1 calc R . .
C9 C 0.0540(3) 0.4681(16) 0.9176(9) 0.0273(18) Uani 1 1 d . . .
H9 H 0.0232 0.4713 0.9646 0.033 Uiso 1 1 calc R . .
C5 C 0.1310(2) 0.2802(18) 0.5982(7) 0.0166(15) Uani 1 1 d . . .
N1 N 0.0179(2) 0.1795(16) 0.7143(6) 0.0254(14) Uani 1 1 d . . .
C8 C 0.0607(2) 0.3367(18) 0.7819(7) 0.0206(15) Uani 1 1 d . . .
C2 C 0.1739(2) 0.1444(17) 0.3473(7) 0.0206(15) Uani 1 1 d . . .
C10 C 0.0988(3) 0.5858(19) 0.9665(8) 0.0281(18) Uani 1 1 d . . .
H10 H 0.1028 0.6782 1.0528 0.034 Uiso 1 1 calc R . .
C7 C 0.1093(2) 0.3631(18) 0.7313(7) 0.0211(16) Uani 1 1 d . . .
C6 C 0.1782(3) 0.1330(19) 0.5883(8) 0.0233(15) Uani 1 1 d . . .
H6 H 0.1959 0.0790 0.6673 0.028 Uiso 1 1 calc R . .
O2 O 0.0256(2) -0.0099(12) 0.6178(6) 0.0319(13) Uani 1 1 d . . .
O1 O -0.02480(18) 0.2433(16) 0.7570(6) 0.0426(14) Uani 1 1 d . . .

loop_
_atom_site_aniso_label
_atom_site_aniso_U_11
_atom_site_aniso_U_22
_atom_site_aniso_U_33
_atom_site_aniso_U_23
_atom_site_aniso_U_13
_atom_site_aniso_U_12
Br1 0.0395(4) 0.0220(4) 0.0210(4) -0.0018(6) 0.0089(4) 0.0012(2)
S1 0.0375(10) 0.0236(9) 0.0169(10) 0.0012(9) -0.0021(9) -0.0055(7)
C1 0.023(4) 0.018(4) 0.023(5) 0.004(3) 0.008(3) 0.002(3)
C3 0.028(3) 0.024(4) 0.015(4) 0.004(3) -0.001(3) 0.001(3)
C4 0.034(4) 0.016(3) 0.021(4) -0.001(3) 0.006(3) 0.001(3)
C9 0.036(4) 0.024(4) 0.022(4) 0.002(3) 0.010(4) 0.003(3)
C5 0.022(3) 0.016(4) 0.013(3) 0.001(3) -0.004(3) -0.002(3)
N1 0.022(3) 0.035(3) 0.020(4) 0.009(3) 0.001(2) -0.002(3)
C8 0.033(4) 0.018(4) 0.011(3) 0.004(3) 0.001(3) 0.007(3)
C2 0.028(4) 0.017(3) 0.016(4) 0.003(3) 0.006(3) -0.003(3)
C10 0.049(5) 0.026(4) 0.009(4) -0.001(3) 0.000(3) 0.000(4)
C7 0.023(4) 0.014(3) 0.026(4) 0.003(3) -0.001(3) 0.002(3)
C6 0.032(4) 0.026(4) 0.012(4) 0.008(3) -0.005(3) -0.005(3)
O2 0.042(3) 0.030(3) 0.024(3) -0.013(2) 0.001(3) -0.004(2)
O1 0.029(3) 0.060(4) 0.039(3) -0.015(3) 0.002(2) 0.006(3)

loop_
_atom_type_symbol
_atom_type_description
_atom_type_scat_dispersion_real
_atom_type_scat_dispersion_imag
_atom_type_scat_source
C C 0.0033 0.0016 'International Tables Vol C Tables 4.2.6.8 and 6.1.1.4'
H H 0.0000 0.0000 'International Tables Vol C Tables 4.2.6.8 and 6.1.1.4'
N N 0.0061 0.0033 'International Tables Vol C Tables 4.2.6.8 and 6.1.1.4'
O O 0.0106 0.0060 'International Tables Vol C Tables 4.2.6.8 and 6.1.1.4'
Br Br -0.2901 2.4595 'International Tables Vol C Tables 4.2.6.8 and 6.1.1.4'
S S 0.1246 0.1234 'International Tables Vol C Tables 4.2.6.8 and 6.1.1.4'

loop_
_geom_angle_atom_site_label_1
_geom_angle_atom_site_label_2
_geom_angle_atom_site_label_3
_geom_angle
_geom_angle_site_symmetry_1
_geom_angle_site_symmetry_3
_geom_angle_publ_flag
C10 S1 C7 93.8(3) . . ?
C2 C1 C6 118.4(6) . . ?
C2 C3 C4 119.7(6) . . ?
C3 C4 C5 120.0(6) . . ?
C10 C9 C8 110.2(7) . . ?
C6 C5 C4 118.5(7) . . ?
C6 C5 C7 120.4(6) . . ?
C4 C5 C7 121.0(5) . . ?
O2 N1 O1 122.9(6) . . ?
O2 N1 C8 119.2(6) . . ?
O1 N1 C8 117.9(6) . . ?
C7 C8 N1 125.9(6) . . ?
C7 C8 C9 115.0(6) . . ?
N1 C8 C9 119.0(6) . . ?
C3 C2 C1 121.6(6) . . ?
C3 C2 Br1 119.5(5) . . ?
C1 C2 Br1 118.9(5) . . ?
C9 C10 S1 112.5(6) . . ?
C8 C7 C5 132.0(6) . . ?
C8 C7 S1 108.5(5) . . ?
C5 C7 S1 119.5(5) . . ?
C5 C6 C1 121.7(7) . . ?

loop_
_geom_bond_atom_site_label_1
_geom_bond_atom_site_label_2
_geom_bond_distance
_geom_bond_site_symmetry_2
_geom_bond_publ_flag
Br1 C2 1.900(7) . ?
S1 C10 1.702(8) . ?
S1 C7 1.710(7) . ?
C1 C2 1.377(11) . ?
C1 C6 1.392(12) . ?
C3 C2 1.370(9) . ?
C3 C4 1.382(10) . ?
C4 C5 1.415(10) . ?
C9 C10 1.350(11) . ?
C9 C8 1.442(11) . ?
C5 C6 1.369(10) . ?
C5 C7 1.465(10) . ?
N1 O2 1.221(7) . ?
N1 O1 1.222(7) . ?
N1 C8 1.440(9) . ?
C8 C7 1.374(9) . ?
